data_4320742
loop_
_publ_author_name
'Karl M. Kadish'
'Baocheng Han'
'Jianguo Shao'
'Zhongping Ou'
'John L. Bear'

_publ_section_title
;
 Synthesis and Characterization of Diruthenium Complexes in Low Oxidation
 States. Formation of Mono- and Bis-CO Adducts
;
_journal_name_full 'Inorganic Chemistry'
_journal_page_first 6848
_journal_page_last 6851
_journal_paper_doi 10.1021/ic010907d
_journal_volume 40
_journal_year 2001
_chemical_formula_moiety 'C53 H44 N8 O Ru2, 4 C H2 Cl2'
_chemical_formula_sum 'C57 H52 Cl8 N8 O Ru2'
_chemical_formula_weight 1350.81
_chemical_name_systematic
;
  ?
;
_space_group_IT_number 130
_symmetry_cell_setting tetragonal
_symmetry_space_group_name_Hall '-P 4a 2ac'
_symmetry_space_group_name_H-M 'P 4/n c c :2'
_atom_sites_solution_hydrogens geom
_atom_sites_solution_primary direct
_atom_sites_solution_secondary difmap
_audit_creation_method SHELXL-97
_cell_angle_alpha 90.00
_cell_angle_beta 90.00
_cell_angle_gamma 90.00
_cell_formula_units_Z 4
_cell_length_a 15.9265(6)
_cell_length_b 15.9265(6)
_cell_length_c 22.8689(12)
_cell_measurement_reflns_used 5034
_cell_measurement_temperature 223(2)
_cell_measurement_theta_max 23.52
_cell_measurement_theta_min 1.78
_cell_volume 5800.8(4)
_computing_cell_refinement 'Bruker SAINT software (Bruker, 1999)'
_computing_data_collection 'Siemens SMART software (Siemens, 1996)'
_computing_data_reduction 'Bruker SAINT software (Bruker, 1999)'
_computing_structure_refinement 'SHELXL-97 (Sheldrick, 1997)'
_computing_structure_solution 'SHELXS-97 (Sheldrick, 1997)'
_diffrn_ambient_temperature 223(2)
_diffrn_detector_area_resol_mean 1K
_diffrn_measured_fraction_theta_full 0.998
_diffrn_measured_fraction_theta_max 0.998
_diffrn_measurement_device_type 'Siemens SMART CCD'
_diffrn_measurement_method CCD
_diffrn_radiation_monochromator graphite
_diffrn_radiation_source 'fine-focus sealed tube'
_diffrn_radiation_type MoK\a
_diffrn_radiation_wavelength 0.71073
_diffrn_reflns_av_R_equivalents 0.0339
_diffrn_reflns_av_sigmaI/netI 0.0107
_diffrn_reflns_limit_h_max 12
_diffrn_reflns_limit_h_min 0
_diffrn_reflns_limit_k_max 17
_diffrn_reflns_limit_k_min 0
_diffrn_reflns_limit_l_max 25
_diffrn_reflns_limit_l_min 0
_diffrn_reflns_number 26741
_diffrn_reflns_theta_full 23.52
_diffrn_reflns_theta_max 23.52
_diffrn_reflns_theta_min 1.78
_diffrn_standards_decay_% 0.0
_exptl_absorpt_coefficient_mu 0.937
_exptl_absorpt_correction_T_max 0.8474
_exptl_absorpt_correction_T_min 0.7434
_exptl_absorpt_correction_type empirical
_exptl_crystal_colour Black
_exptl_crystal_density_diffrn 1.547
_exptl_crystal_density_method 'not measured'
_exptl_crystal_description 'Square column'
_exptl_crystal_F_000 2728
_exptl_crystal_size_max 0.45
_exptl_crystal_size_mid 0.18
_exptl_crystal_size_min 0.16
_refine_diff_density_max 0.410
_refine_diff_density_min -0.384
_refine_diff_density_rms 0.063
_refine_ls_extinction_coef 0.00002(6)
_refine_ls_extinction_expression Fc^*^=kFc[1+0.001xFc^2^\l^3^/sin(2\q)]^-1/4^
_refine_ls_extinction_method SHELXL
_refine_ls_goodness_of_fit_ref 1.205
_refine_ls_hydrogen_treatment mixed
_refine_ls_matrix_type full
_refine_ls_number_parameters 195
_refine_ls_number_reflns 2150
_refine_ls_number_restraints 0
_refine_ls_restrained_S_all 1.205
_refine_ls_R_factor_all 0.0562
_refine_ls_R_factor_gt 0.0296
_refine_ls_shift/su_max 0.282
_refine_ls_shift/su_mean 0.028
_refine_ls_structure_factor_coef Fsqd
_refine_ls_weighting_details 'calc w=1/[\s^2^(Fo^2^)+(0.0441P)^2^+8.9121P] where P=(Fo^2^+2Fc^2^)/3'
_refine_ls_weighting_scheme calc
_refine_ls_wR_factor_gt 0.0791
_refine_ls_wR_factor_ref 0.1081
_reflns_number_gt 1407
_reflns_number_total 2526
_reflns_threshold_expression >4sigma(I)
_cod_data_source_file ic010907d.cif
_cod_data_source_block k603
_cod_depositor_comments
;
The following automatic conversions were performed:

'_symmetry_cell_setting' value 'Tetragonal' changed to 'tetragonal'
according to the built-in table from CIF Core dictionary named
'cif_core.dic' version 2.4.1 from
2010-06-29.

'_exptl_absorpt_correction_type' value 'Empirical'
changed to 'empirical' according to the built-in table from CIF Core
dictionary named 'cif_core.dic' version 2.4.1 from 2010-06-29.

Automatic conversion script
Id: cif_fix_values 1646 2011-03-28 12:23:43Z adriana 
;
_cod_original_sg_symbol_H-M 'P 4/n c c'
_cod_original_formula_sum 'C57 H52 N8 O Cl8 Ru2'
_cod_database_code 4320742

loop_
_symmetry_equiv_pos_as_xyz
'x, y, z'
'-x+1/2, -y+1/2, z'
'-y+1/2, x, z'
'y, -x+1/2, z'
'-x, y+1/2, -z+1/2'
'x+1/2, -y, -z+1/2'
'y+1/2, x+1/2, -z+1/2'
'-y, -x, -z+1/2'
'-x, -y, -z'
'x-1/2, y-1/2, -z'
'y-1/2, -x, -z'
'-y, x-1/2, -z'
'x, -y-1/2, z-1/2'
'-x-1/2, y, z-1/2'
'-y-1/2, -x-1/2, z-1/2'
'y, x, z-1/2'

loop_
_atom_site_label
_atom_site_type_symbol
_atom_site_fract_x
_atom_site_fract_y
_atom_site_fract_z
_atom_site_U_iso_or_equiv
_atom_site_adp_type
_atom_site_occupancy
_atom_site_symmetry_multiplicity
_atom_site_calc_flag
_atom_site_refinement_flags
_atom_site_disorder_assembly
_atom_site_disorder_group
Ru1 Ru 0.2500 0.2500 0.59667(3) 0.0350(2) Uani 1 4 d S . .
Ru2 Ru 0.2500 0.2500 0.48497(3) 0.0347(2) Uani 1 4 d S . .
O1 O 0.2500 0.2500 0.7305(3) 0.0604(18) Uani 1 4 d S . .
N1 N 0.2182(2) 0.3755(2) 0.58893(14) 0.0412(8) Uani 1 1 d . . .
N2 N 0.1981(2) 0.3662(2) 0.48792(14) 0.0404(8) Uani 1 1 d . . .
C1 C 0.1964(3) 0.4084(3) 0.53804(18) 0.0435(10) Uani 1 1 d . . .
H1 H 0.1787 0.4647 0.5373 0.052 Uiso 1 1 calc R . .
C2 C 0.2267(3) 0.4361(3) 0.63490(18) 0.0453(10) Uani 1 1 d . . .
C3 C 0.2868(3) 0.4975(3) 0.6316(2) 0.0591(12) Uani 1 1 d . . .
H3 H 0.3233 0.4990 0.5993 0.071 Uiso 1 1 calc R . .
C4 C 0.2945(4) 0.5574(3) 0.6753(2) 0.0722(15) Uani 1 1 d . . .
H4 H 0.3362 0.5990 0.6725 0.087 Uiso 1 1 calc R . .
C5 C 0.2409(4) 0.5564(3) 0.7234(2) 0.0724(16) Uani 1 1 d . . .
H5 H 0.2457 0.5970 0.7530 0.087 Uiso 1 1 calc R . .
C6 C 0.1810(4) 0.4950(3) 0.7266(2) 0.0674(15) Uani 1 1 d . . .
H6 H 0.1443 0.4939 0.7588 0.081 Uiso 1 1 calc R . .
C7 C 0.1734(3) 0.4339(3) 0.6832(2) 0.0546(12) Uani 1 1 d . . .
H7 H 0.1326 0.3916 0.6865 0.066 Uiso 1 1 calc R . .
C8 C 0.1575(3) 0.4049(3) 0.43935(18) 0.0448(10) Uani 1 1 d . . .
C9 C 0.0818(3) 0.4472(3) 0.4456(2) 0.0623(14) Uani 1 1 d . . .
H9 H 0.0570 0.4520 0.4827 0.075 Uiso 1 1 calc R . .
C10 C 0.0425(4) 0.4825(4) 0.3974(2) 0.0817(18) Uani 1 1 d . . .
H10 H -0.0087 0.5111 0.4021 0.098 Uiso 1 1 calc R . .
C11 C 0.0780(4) 0.4757(4) 0.3430(3) 0.0788(17) Uani 1 1 d . . .
H11 H 0.0515 0.5001 0.3105 0.095 Uiso 1 1 calc R . .
C12 C 0.1519(4) 0.4336(3) 0.3362(2) 0.0677(15) Uani 1 1 d . . .
H12 H 0.1758 0.4286 0.2987 0.081 Uiso 1 1 calc R . .
C13 C 0.1921(3) 0.3982(3) 0.3839(2) 0.0566(12) Uani 1 1 d . . .
H13 H 0.2431 0.3694 0.3787 0.068 Uiso 1 1 calc R . .
C14 C 0.2500 0.2500 0.6803(4) 0.0422(19) Uani 1 4 d S . .
C15 C 0.2757(7) 0.5901(10) 0.4298(3) 0.124(5) Uiso 0.50 1 d PG A 1
H15A H 0.2666 0.5302 0.4221 0.148 Uiso 0.50 1 d PG A 1
H15B H 0.2208 0.6166 0.4356 0.148 Uiso 0.50 1 d PG A 1
Cl1 Cl 0.3370(7) 0.6023(10) 0.4927(2) 0.131(4) Uani 0.50 1 d PG A 1
Cl2 Cl 0.3266(4) 0.6362(3) 0.37006(17) 0.1348(17) Uani 0.50 1 d PG A 1
C15' C 0.3318(13) 0.5910(13) 0.4044(5) 0.124(8) Uiso 0.38 1 d PG B 2
H15C H 0.3149 0.5322 0.3998 0.149 Uiso 0.38 1 d PG B 2
H15D H 0.3825 0.6003 0.3810 0.149 Uiso 0.38 1 d PG B 2
Cl1' Cl 0.2512(5) 0.6568(6) 0.3797(3) 0.142(3) Uani 0.38 1 d PG B 2
Cl2' Cl 0.3530(8) 0.6119(13) 0.4780(4) 0.121(3) Uani 0.38 1 d PG B 2
C15" C 0.307(3) 0.6586(15) 0.4353(10) 0.079(13) Uiso 0.13 1 d PG C 3
H15E H 0.2734 0.7087 0.4346 0.095 Uiso 0.13 1 d PG C 3
H15F H 0.3642 0.6741 0.4274 0.095 Uiso 0.13 1 d PG C 3
Cl1" Cl 0.2716(16) 0.5887(14) 0.3817(8) 0.131(7) Uiso 0.13 1 d PG C 3
Cl2" Cl 0.3002(17) 0.611(2) 0.5042(8) 0.137 Uiso 0.13 1 d PG C 3

loop_
_atom_site_aniso_label
_atom_site_aniso_U_11
_atom_site_aniso_U_22
_atom_site_aniso_U_33
_atom_site_aniso_U_23
_atom_site_aniso_U_13
_atom_site_aniso_U_12
Ru1 0.0353(3) 0.0353(3) 0.0345(4) 0.000 0.000 0.000
Ru2 0.0346(3) 0.0346(3) 0.0350(4) 0.000 0.000 0.000
O1 0.074(3) 0.074(3) 0.033(4) 0.000 0.000 0.000
N1 0.046(2) 0.0369(19) 0.041(2) -0.0008(16) 0.0025(15) 0.0015(16)
N2 0.042(2) 0.0384(19) 0.041(2) 0.0013(16) 0.0011(15) 0.0035(16)
C1 0.047(3) 0.037(2) 0.046(3) 0.002(2) 0.006(2) 0.0069(19)
C2 0.052(3) 0.039(2) 0.045(2) -0.001(2) 0.001(2) 0.0082(19)
C3 0.067(3) 0.053(3) 0.058(3) -0.007(2) 0.008(2) -0.007(3)
C4 0.085(4) 0.054(3) 0.077(4) -0.013(3) 0.003(3) -0.016(3)
C5 0.109(5) 0.052(3) 0.056(3) -0.016(2) -0.006(3) 0.006(3)
C6 0.088(4) 0.068(4) 0.046(3) -0.006(3) 0.011(3) 0.010(3)
C7 0.063(3) 0.053(3) 0.048(3) -0.003(2) 0.007(2) -0.001(2)
C8 0.054(3) 0.036(2) 0.045(2) 0.0044(19) -0.004(2) -0.001(2)
C9 0.066(3) 0.065(3) 0.056(3) -0.002(2) -0.005(2) 0.022(3)
C10 0.092(4) 0.081(4) 0.071(4) -0.004(3) -0.023(3) 0.041(3)
C11 0.102(5) 0.067(4) 0.068(4) 0.011(3) -0.029(3) 0.014(3)
C12 0.088(4) 0.072(4) 0.043(3) 0.013(2) -0.004(3) -0.012(3)
C13 0.056(3) 0.060(3) 0.053(3) 0.008(2) 0.002(2) -0.003(2)
C14 0.038(3) 0.038(3) 0.051(6) 0.000 0.000 0.000
Cl1 0.157(9) 0.160(7) 0.077(3) 0.029(4) 0.016(4) 0.037(7)
Cl2 0.180(5) 0.133(4) 0.092(3) 0.009(3) 0.015(3) -0.042(4)
Cl1' 0.105(4) 0.204(8) 0.116(4) -0.027(5) -0.022(4) 0.021(5)
Cl2' 0.116(6) 0.151(8) 0.094(5) 0.011(7) -0.003(6) -0.015(5)

loop_
_atom_type_symbol
_atom_type_description
_atom_type_scat_dispersion_real
_atom_type_scat_dispersion_imag
_atom_type_scat_source
C C 0.0033 0.0016 'International Tables Vol C Tables 4.2.6.8 and 6.1.1.4'
H H 0.0000 0.0000 'International Tables Vol C Tables 4.2.6.8 and 6.1.1.4'
N N 0.0061 0.0033 'International Tables Vol C Tables 4.2.6.8 and 6.1.1.4'
O O 0.0106 0.0060 'International Tables Vol C Tables 4.2.6.8 and 6.1.1.4'
Cl Cl 0.1484 0.1585 'International Tables Vol C Tables 4.2.6.8 and 6.1.1.4'
Ru Ru -1.2594 0.8363 'International Tables Vol C Tables 4.2.6.8 and 6.1.1.4'

loop_
_geom_angle_atom_site_label_1
_geom_angle_atom_site_label_2
_geom_angle_atom_site_label_3
_geom_angle
_geom_angle_site_symmetry_1
_geom_angle_site_symmetry_3
_geom_angle_publ_flag
C14 Ru1 N1 94.91(9) . 3 ?
C14 Ru1 N1 94.91(9) . 4 ?
N1 Ru1 N1 170.19(18) 3 4 ?
C14 Ru1 N1 94.91(9) . 2 ?
N1 Ru1 N1 89.581(16) 3 2 ?
N1 Ru1 N1 89.581(15) 4 2 ?
C14 Ru1 N1 94.91(9) . . ?
N1 Ru1 N1 89.581(16) 3 . ?
N1 Ru1 N1 89.581(16) 4 . ?
N1 Ru1 N1 170.19(18) 2 . ?
C14 Ru1 Ru2 180.000(1) . . ?
N1 Ru1 Ru2 85.09(9) 3 . ?
N1 Ru1 Ru2 85.09(9) 4 . ?
N1 Ru1 Ru2 85.09(9) 2 . ?
N1 Ru1 Ru2 85.09(9) . . ?
N2 Ru2 N2 176.18(18) 3 4 ?
N2 Ru2 N2 89.936(6) 3 . ?
N2 Ru2 N2 89.936(6) 4 . ?
N2 Ru2 N2 89.936(6) 3 2 ?
N2 Ru2 N2 89.936(6) 4 2 ?
N2 Ru2 N2 176.18(18) . 2 ?
N2 Ru2 Ru1 88.09(9) 3 . ?
N2 Ru2 Ru1 88.09(9) 4 . ?
N2 Ru2 Ru1 88.09(9) . . ?
N2 Ru2 Ru1 88.09(9) 2 . ?
C1 N1 C2 113.7(4) . . ?
C1 N1 Ru1 121.5(3) . . ?
C2 N1 Ru1 124.4(3) . . ?
C1 N2 C8 116.3(3) . . ?
C1 N2 Ru2 119.9(3) . . ?
C8 N2 Ru2 123.6(3) . . ?
N1 C1 N2 123.6(4) . . ?
C3 C2 C7 119.1(4) . . ?
C3 C2 N1 120.4(4) . . ?
C7 C2 N1 120.5(4) . . ?
C2 C3 C4 120.8(5) . . ?
C3 C4 C5 120.4(5) . . ?
C6 C5 C4 118.6(5) . . ?
C5 C6 C7 121.4(5) . . ?
C2 C7 C6 119.6(5) . . ?
C13 C8 C9 118.5(4) . . ?
C13 C8 N2 120.0(4) . . ?
C9 C8 N2 121.6(4) . . ?
C10 C9 C8 120.5(5) . . ?
C11 C10 C9 120.2(5) . . ?
C12 C11 C10 119.9(5) . . ?
C11 C12 C13 120.5(5) . . ?
C8 C13 C12 120.4(5) . . ?
O1 C14 Ru1 180.000(1) . . ?
Cl2 C15 Cl1 109.7 . . ?
Cl1' C15' Cl2' 109.7 . . ?
Cl2" C15" Cl1" 109.7 . . ?

loop_
_geom_bond_atom_site_label_1
_geom_bond_atom_site_label_2
_geom_bond_distance
_geom_bond_site_symmetry_2
_geom_bond_publ_flag
Ru1 C14 1.913(10) . ?
Ru1 N1 2.069(3) 3 ?
Ru1 N1 2.069(3) 4 ?
Ru1 N1 2.069(3) 2 ?
Ru1 N1 2.069(3) . ?
Ru1 Ru2 2.5544(8) . ?
Ru2 N2 2.028(3) 3 ?
Ru2 N2 2.028(3) 4 ?
Ru2 N2 2.028(3) . ?
Ru2 N2 2.028(3) 2 ?
O1 C14 1.148(11) . ?
N1 C1 1.323(5) . ?
N1 C2 1.434(5) . ?
N2 C1 1.329(5) . ?
N2 C8 1.425(5) . ?
C2 C3 1.371(6) . ?
C2 C7 1.393(6) . ?
C3 C4 1.387(7) . ?
C4 C5 1.393(8) . ?
C5 C6 1.367(8) . ?
C6 C7 1.395(7) . ?
C8 C13 1.387(6) . ?
C8 C9 1.389(6) . ?
C9 C10 1.385(7) . ?
C10 C11 1.371(8) . ?
C11 C12 1.364(8) . ?
C12 C13 1.386(7) . ?
C15 Cl2 1.7498 . ?
C15 Cl1 1.7501 . ?
C15' Cl1' 1.7500 . ?
C15' Cl2' 1.7500 . ?
C15" Cl2" 1.7498 . ?
C15" Cl1" 1.7502 . ?

loop_
_geom_torsion_atom_site_label_1
_geom_torsion_atom_site_label_2
_geom_torsion_atom_site_label_3
_geom_torsion_atom_site_label_4
_geom_torsion
_geom_torsion_site_symmetry_1
_geom_torsion_site_symmetry_2
_geom_torsion_site_symmetry_3
_geom_torsion_site_symmetry_4
_geom_torsion_publ_flag
C14 Ru1 Ru2 N2 -159(19) . . . 3 ?
N1 Ru1 Ru2 N2 -9.87(13) 3 . . 3 ?
N1 Ru1 Ru2 N2 170.13(13) 4 . . 3 ?
N1 Ru1 Ru2 N2 80.13(13) 2 . . 3 ?
N1 Ru1 Ru2 N2 -99.87(13) . . . 3 ?
C14 Ru1 Ru2 N2 21(20) . . . 4 ?
N1 Ru1 Ru2 N2 170.13(13) 3 . . 4 ?
N1 Ru1 Ru2 N2 -9.87(13) 4 . . 4 ?
N1 Ru1 Ru2 N2 -99.87(13) 2 . . 4 ?
N1 Ru1 Ru2 N2 80.13(13) . . . 4 ?
C14 Ru1 Ru2 N2 -69(19) . . . . ?
N1 Ru1 Ru2 N2 80.13(13) 3 . . . ?
N1 Ru1 Ru2 N2 -99.87(13) 4 . . . ?
N1 Ru1 Ru2 N2 170.13(13) 2 . . . ?
N1 Ru1 Ru2 N2 -9.87(13) . . . . ?
C14 Ru1 Ru2 N2 111(20) . . . 2 ?
N1 Ru1 Ru2 N2 -99.87(13) 3 . . 2 ?
N1 Ru1 Ru2 N2 80.13(13) 4 . . 2 ?
N1 Ru1 Ru2 N2 -9.87(13) 2 . . 2 ?
N1 Ru1 Ru2 N2 170.13(13) . . . 2 ?
C14 Ru1 N1 C1 -169.4(3) . . . . ?
N1 Ru1 N1 C1 -74.5(3) 3 . . . ?
N1 Ru1 N1 C1 95.7(3) 4 . . . ?
N1 Ru1 N1 C1 10.6(3) 2 . . . ?
Ru2 Ru1 N1 C1 10.6(3) . . . . ?
C14 Ru1 N1 C2 18.1(3) . . . . ?
N1 Ru1 N1 C2 113.0(3) 3 . . . ?
N1 Ru1 N1 C2 -76.8(3) 4 . . . ?
N1 Ru1 N1 C2 -161.9(3) 2 . . . ?
Ru2 Ru1 N1 C2 -161.9(3) . . . . ?
N2 Ru2 N2 C1 100.6(3) 3 . . . ?
N2 Ru2 N2 C1 -75.6(3) 4 . . . ?
N2 Ru2 N2 C1 12.5(3) 2 . . . ?
Ru1 Ru2 N2 C1 12.5(3) . . . . ?
N2 Ru2 N2 C8 -75.4(3) 3 . . . ?
N2 Ru2 N2 C8 108.4(3) 4 . . . ?
N2 Ru2 N2 C8 -163.5(3) 2 . . . ?
Ru1 Ru2 N2 C8 -163.5(3) . . . . ?
C2 N1 C1 N2 168.9(4) . . . . ?
Ru1 N1 C1 N2 -4.4(6) . . . . ?
C8 N2 C1 N1 168.2(4) . . . . ?
Ru2 N2 C1 N1 -8.1(6) . . . . ?
C1 N1 C2 C3 -63.6(6) . . . . ?
Ru1 N1 C2 C3 109.4(4) . . . . ?
C1 N1 C2 C7 115.8(5) . . . . ?
Ru1 N1 C2 C7 -71.2(5) . . . . ?
C7 C2 C3 C4 -0.6(8) . . . . ?
N1 C2 C3 C4 178.8(5) . . . . ?
C2 C3 C4 C5 -0.2(9) . . . . ?
C3 C4 C5 C6 0.3(9) . . . . ?
C4 C5 C6 C7 0.4(9) . . . . ?
C3 C2 C7 C6 1.3(7) . . . . ?
N1 C2 C7 C6 -178.1(4) . . . . ?
C5 C6 C7 C2 -1.2(8) . . . . ?
C1 N2 C8 C13 142.3(4) . . . . ?
Ru2 N2 C8 C13 -41.6(5) . . . . ?
C1 N2 C8 C9 -40.1(6) . . . . ?
Ru2 N2 C8 C9 136.0(4) . . . . ?
C13 C8 C9 C10 -0.6(8) . . . . ?
N2 C8 C9 C10 -178.3(5) . . . . ?
C8 C9 C10 C11 0.1(9) . . . . ?
C9 C10 C11 C12 0.5(9) . . . . ?
C10 C11 C12 C13 -0.7(9) . . . . ?
C9 C8 C13 C12 0.5(7) . . . . ?
N2 C8 C13 C12 178.2(4) . . . . ?
C11 C12 C13 C8 0.1(8) . . . . ?
N1 Ru1 C14 O1 31(100) 3 . . . ?
N1 Ru1 C14 O1 -149(100) 4 . . . ?
N1 Ru1 C14 O1 -59(100) 2 . . . ?
N1 Ru1 C14 O1 121(100) . . . . ?
Ru2 Ru1 C14 O1 0(100) . . . . ?
